data_7158023
loop_
_publ_author_name
'Devarahosahalli Veeranna, Kirana'
'Kanti Das, Kanak'
'Baskaran, Sundarababu'

_publ_section_title
;
 Reversal of polarity by catalytic SET oxidation: synthesis of
 azabicyclo[<i>m</i>.<i>n</i>.0]alkanes <i>via</i> chemoselective
 reduction of amidines.
;
_journal_issue 18
_journal_name_full 'Organic &amp; biomolecular chemistry'
_journal_page_first 4054
_journal_page_last 4059
_journal_paper_doi 10.1039/d1ob00416f
_journal_volume 19
_journal_year 2021
_chemical_formula_moiety 'C23 H24 N2 O4 S'
_chemical_formula_sum 'C23 H24 N2 O4 S'
_chemical_formula_weight 424.50
_space_group_crystal_system monoclinic
_space_group_IT_number 14
_space_group_name_Hall '-P 2yn'
_space_group_name_H-M_alt 'P 1 21/n 1'
_atom_sites_solution_hydrogens geom
_audit_creation_method SHELXL-2014/7
_audit_update_record
;
2020-02-13 deposited with the CCDC.	2021-04-09 downloaded from the CCDC.
;
_cell_angle_alpha 90
_cell_angle_beta 111.2414(13)
_cell_angle_gamma 90
_cell_formula_units_Z 4
_cell_length_a 10.7975(4)
_cell_length_b 15.5298(5)
_cell_length_c 13.5300(5)
_cell_measurement_reflns_used 6482
_cell_measurement_temperature 296(2)
_cell_measurement_theta_max 26.90
_cell_measurement_theta_min 2.41
_cell_volume 2114.62(13)
_computing_cell_refinement 'Bruker SAINT'
_computing_data_collection 'Bruker APEX2'
_computing_data_reduction 'Bruker SAINT'
_computing_molecular_graphics 'Bruker SHELXTL'
_computing_publication_material 'Bruker SHELXTL'
_computing_structure_refinement 'SHELXL-2014/7 (Sheldrick, 2014)'
_computing_structure_solution 'SHELXS-97 (Sheldrick 2008)'
_diffrn_ambient_temperature 296(2)
_diffrn_measured_fraction_theta_full 1.000
_diffrn_measured_fraction_theta_max 1.000
_diffrn_measurement_device_type 'Bruker APEX-II CCD'
_diffrn_measurement_method '\f and \w scans'
_diffrn_radiation_type MoK\a
_diffrn_radiation_wavelength 0.71073
_diffrn_reflns_av_R_equivalents 0.0230
_diffrn_reflns_av_unetI/netI 0.0212
_diffrn_reflns_Laue_measured_fraction_full 1.000
_diffrn_reflns_Laue_measured_fraction_max 1.000
_diffrn_reflns_limit_h_max 12
_diffrn_reflns_limit_h_min -12
_diffrn_reflns_limit_k_max 18
_diffrn_reflns_limit_k_min -18
_diffrn_reflns_limit_l_max 15
_diffrn_reflns_limit_l_min -16
_diffrn_reflns_number 16761
_diffrn_reflns_point_group_measured_fraction_full 1.000
_diffrn_reflns_point_group_measured_fraction_max 1.000
_diffrn_reflns_theta_full 24.997
_diffrn_reflns_theta_max 24.997
_diffrn_reflns_theta_min 2.080
_exptl_absorpt_coefficient_mu 0.186
_exptl_absorpt_correction_T_max 0.982
_exptl_absorpt_correction_T_min 0.955
_exptl_absorpt_correction_type multi-scan
_exptl_absorpt_process_details 'SADABS V2014/5(Bruker AXS.Inc)'
_exptl_crystal_colour colourless
_exptl_crystal_density_diffrn 1.333
_exptl_crystal_description Block
_exptl_crystal_F_000 896
_exptl_crystal_size_max 0.250
_exptl_crystal_size_mid 0.220
_exptl_crystal_size_min 0.100
_refine_diff_density_max 0.188
_refine_diff_density_min -0.300
_refine_diff_density_rms 0.034
_refine_ls_extinction_coef 0.0028(6)
_refine_ls_extinction_expression Fc^*^=kFc[1+0.001xFc^2^\l^3^/sin(2\q)]^-1/4^
_refine_ls_extinction_method 'SHELXL-2014/7 (Sheldrick 2014'
_refine_ls_goodness_of_fit_ref 1.020
_refine_ls_hydrogen_treatment constr
_refine_ls_matrix_type full
_refine_ls_number_parameters 274
_refine_ls_number_reflns 3725
_refine_ls_number_restraints 0
_refine_ls_restrained_S_all 1.020
_refine_ls_R_factor_all 0.0501
_refine_ls_R_factor_gt 0.0373
_refine_ls_shift/su_max 0.003
_refine_ls_shift/su_mean 0.000
_refine_ls_structure_factor_coef Fsqd
_refine_ls_weighting_details 'w=1/[\s^2^(Fo^2^)+(0.0472P)^2^+0.8061P] where P=(Fo^2^+2Fc^2^)/3'
_refine_ls_weighting_scheme calc
_refine_ls_wR_factor_gt 0.0938
_refine_ls_wR_factor_ref 0.1031
_reflns_Friedel_coverage 0.000
_reflns_number_gt 2952
_reflns_number_total 3725
_reflns_threshold_expression 'I > 2\s(I)'
_cod_data_source_file d1ob00416f2.cif
_cod_data_source_block 1004
_cod_depositor_comments 'Adding full bibliography for 7158020--7158024.cif.'
_cod_original_sg_symbol_H-M 'P 21/n'
_cod_database_code 7158023
_shelx_shelxl_version_number 2014/7
_shelx_space_group_comment
; 
The symmetry employed for this shelxl refinement is uniquely defined 
by the following loop, which should always be used as a source of 
symmetry information in preference to the above space-group names. 
They are only intended as comments. 
;
_shelx_estimated_absorpt_t_min 0.955
_shelx_estimated_absorpt_t_max 0.982

loop_
_space_group_symop_operation_xyz
'x, y, z'
'-x+1/2, y+1/2, -z+1/2'
'-x, -y, -z'
'x-1/2, -y-1/2, z-1/2'

loop_
_atom_site_label
_atom_site_type_symbol
_atom_site_fract_x
_atom_site_fract_y
_atom_site_fract_z
_atom_site_U_iso_or_equiv
_atom_site_adp_type
_atom_site_occupancy
_atom_site_site_symmetry_order
_atom_site_calc_flag
_atom_site_refinement_flags_posn
_atom_site_refinement_flags_adp
_atom_site_refinement_flags_occupancy
_atom_site_disorder_assembly
_atom_site_disorder_group
C1 C 0.4343(2) 0.29213(14) 0.48313(17) 0.0579(6) Uani 1 1 d . . . . .
H1 H 0.4590 0.3532 0.4905 0.069 Uiso 1 1 calc R U . . .
C2 C 0.3880(2) 0.25970(16) 0.57112(16) 0.0620(6) Uani 1 1 d . . . . .
H2A H 0.4449 0.2812 0.6399 0.074 Uiso 1 1 calc R U . . .
H2B H 0.2971 0.2768 0.5580 0.074 Uiso 1 1 calc R U . . .
C3 C 0.3997(2) 0.16198(15) 0.56459(16) 0.0564(6) Uani 1 1 d . . . . .
H3A H 0.4199 0.1357 0.6337 0.068 Uiso 1 1 calc R U . . .
H3B H 0.3179 0.1374 0.5157 0.068 Uiso 1 1 calc R U . . .
C4 C 0.5129(2) 0.14856(15) 0.52485(15) 0.0529(5) Uani 1 1 d . . . . .
H4 H 0.5851 0.1098 0.5651 0.063 Uiso 1 1 calc R U . . .
C5 C 0.49089(18) 0.16483(13) 0.40796(14) 0.0445(5) Uani 1 1 d . . . . .
C6 C 0.35726(18) 0.19715(11) 0.33862(14) 0.0385(4) Uani 1 1 d . . . . .
C7 C 0.5489(2) 0.23338(15) 0.49195(16) 0.0569(6) Uani 1 1 d . . . . .
H7 H 0.6409 0.2537 0.5131 0.068 Uiso 1 1 calc R U . . .
C8 C 0.5866(2) 0.12460(15) 0.36577(16) 0.0526(5) Uani 1 1 d . . . . .
C9 C 0.6543(3) 0.1182(2) 0.2197(2) 0.0849(8) Uani 1 1 d . . . . .
H9A H 0.7454 0.1214 0.2668 0.127 Uiso 1 1 calc R U . . .
H9B H 0.6436 0.1491 0.1556 0.127 Uiso 1 1 calc R U . . .
H9C H 0.6299 0.0590 0.2030 0.127 Uiso 1 1 calc R U . . .
C10 C 0.13939(18) 0.02008(11) 0.23908(13) 0.0389(4) Uani 1 1 d . . . . .
C11 C 0.01960(19) 0.00241(13) 0.15988(15) 0.0476(5) Uani 1 1 d . . . . .
H11 H 0.0047 0.0186 0.0903 0.057 Uiso 1 1 calc R U . . .
C12 C -0.0784(2) -0.03955(15) 0.18423(17) 0.0600(6) Uani 1 1 d . . . . .
H12 H -0.1589 -0.0518 0.1303 0.072 Uiso 1 1 calc R U . . .
C13 C -0.0598(2) -0.06369(14) 0.28640(18) 0.0586(6) Uani 1 1 d . . . . .
C14 C 0.0611(2) -0.04439(15) 0.36490(16) 0.0604(6) Uani 1 1 d . . . . .
H14 H 0.0753 -0.0595 0.4347 0.073 Uiso 1 1 calc R U . . .
C15 C 0.1603(2) -0.00361(13) 0.34231(15) 0.0517(5) Uani 1 1 d . . . . .
H15 H 0.2412 0.0080 0.3961 0.062 Uiso 1 1 calc R U . . .
C16 C -0.1664(3) -0.1101(2) 0.3133(2) 0.0985(10) Uani 1 1 d . . . . .
H16A H -0.2007 -0.0727 0.3538 0.148 Uiso 1 1 calc R U . . .
H16B H -0.1292 -0.1607 0.3542 0.148 Uiso 1 1 calc R U . . .
H16C H -0.2370 -0.1266 0.2491 0.148 Uiso 1 1 calc R U . . .
C17 C 0.2133(2) 0.32202(12) 0.32996(17) 0.0541(5) Uani 1 1 d . . . . .
H17A H 0.1770 0.3089 0.2548 0.065 Uiso 1 1 calc R U . . .
H17B H 0.2380 0.3824 0.3370 0.065 Uiso 1 1 calc R U . . .
C18 C 0.1051(2) 0.30931(13) 0.37427(15) 0.0490(5) Uani 1 1 d . . . . .
C19 C 0.0535(2) 0.22819(16) 0.37858(17) 0.0630(6) Uani 1 1 d . . . . .
H19 H 0.0847 0.1805 0.3531 0.076 Uiso 1 1 calc R U . . .
C20 C -0.0449(3) 0.2187(2) 0.4211(2) 0.0870(10) Uani 1 1 d . . . . .
H20 H -0.0793 0.1644 0.4249 0.104 Uiso 1 1 calc R U . . .
C21 C -0.0918(3) 0.2902(3) 0.4578(2) 0.0993(11) Uani 1 1 d . . . . .
H21 H -0.1568 0.2838 0.4873 0.119 Uiso 1 1 calc R U . . .
C22 C -0.0429(3) 0.3698(2) 0.4508(2) 0.0871(9) Uani 1 1 d . . . . .
H22 H -0.0764 0.4177 0.4739 0.104 Uiso 1 1 calc R U . . .
C23 C 0.0546(2) 0.37972(16) 0.41008(18) 0.0629(6) Uani 1 1 d . . . . .
H23 H 0.0876 0.4344 0.4063 0.076 Uiso 1 1 calc R U . . .
N1 N 0.33309(16) 0.27102(9) 0.37833(12) 0.0446(4) Uani 1 1 d . . . . .
N2 N 0.26780(15) 0.16584(9) 0.25193(12) 0.0421(4) Uani 1 1 d . . . . .
O1 O 0.67327(16) 0.07593(13) 0.41447(12) 0.0775(5) Uani 1 1 d . . . . .
O2 O 0.57057(14) 0.15580(10) 0.27009(11) 0.0589(4) Uani 1 1 d . . . . .
O3 O 0.38815(13) 0.02203(8) 0.26962(12) 0.0549(4) Uani 1 1 d . . . . .
O4 O 0.23192(15) 0.07178(9) 0.09779(11) 0.0584(4) Uani 1 1 d . . . . .
S1 S 0.27024(5) 0.06924(3) 0.21094(4) 0.04199(16) Uani 1 1 d . . . . .

loop_
_atom_site_aniso_label
_atom_site_aniso_U_11
_atom_site_aniso_U_22
_atom_site_aniso_U_33
_atom_site_aniso_U_23
_atom_site_aniso_U_13
_atom_site_aniso_U_12
C1 0.0664(14) 0.0548(12) 0.0554(12) -0.0201(10) 0.0256(11) -0.0220(11)
C2 0.0604(14) 0.0835(16) 0.0457(12) -0.0179(11) 0.0235(10) -0.0058(12)
C3 0.0532(13) 0.0782(15) 0.0412(11) 0.0015(10) 0.0212(10) -0.0030(11)
C4 0.0439(11) 0.0760(15) 0.0367(10) -0.0013(10) 0.0121(9) 0.0004(10)
C5 0.0396(10) 0.0558(12) 0.0390(10) -0.0036(9) 0.0155(8) -0.0047(9)
C6 0.0437(10) 0.0360(9) 0.0402(9) 0.0027(8) 0.0205(8) -0.0061(8)
C7 0.0440(11) 0.0789(15) 0.0496(12) -0.0203(11) 0.0191(9) -0.0189(11)
C8 0.0411(11) 0.0734(14) 0.0422(11) -0.0069(10) 0.0137(9) -0.0043(11)
C9 0.0734(17) 0.134(3) 0.0610(15) -0.0189(16) 0.0403(13) -0.0028(17)
C10 0.0460(10) 0.0322(9) 0.0362(9) -0.0009(7) 0.0122(8) 0.0008(8)
C11 0.0499(12) 0.0543(12) 0.0348(10) 0.0030(9) 0.0107(9) -0.0011(9)
C12 0.0432(12) 0.0733(15) 0.0535(13) 0.0064(11) 0.0055(10) -0.0093(11)
C13 0.0534(13) 0.0625(13) 0.0591(13) 0.0123(11) 0.0196(11) -0.0042(10)
C14 0.0662(14) 0.0696(14) 0.0425(11) 0.0156(10) 0.0161(10) -0.0073(12)
C15 0.0539(12) 0.0540(12) 0.0383(10) 0.0057(9) 0.0060(9) -0.0070(10)
C16 0.0706(17) 0.132(3) 0.094(2) 0.0332(19) 0.0314(15) -0.0240(18)
C17 0.0757(15) 0.0336(10) 0.0637(13) 0.0074(9) 0.0381(12) 0.0060(10)
C18 0.0528(12) 0.0496(11) 0.0441(11) 0.0081(9) 0.0170(9) 0.0015(10)
C19 0.0604(14) 0.0669(14) 0.0565(13) 0.0119(11) 0.0147(11) -0.0078(12)
C20 0.0552(16) 0.119(3) 0.0726(17) 0.0346(17) 0.0067(14) -0.0261(17)
C21 0.0439(15) 0.179(4) 0.080(2) 0.027(2) 0.0281(14) 0.006(2)
C22 0.0600(16) 0.130(3) 0.0772(18) 0.0038(18) 0.0316(14) 0.0153(17)
C23 0.0599(14) 0.0688(15) 0.0629(14) 0.0001(12) 0.0255(11) 0.0099(12)
N1 0.0559(10) 0.0342(8) 0.0479(9) -0.0039(7) 0.0238(8) -0.0064(7)
N2 0.0458(9) 0.0357(8) 0.0404(8) 0.0004(7) 0.0103(7) -0.0005(7)
O1 0.0519(9) 0.1254(16) 0.0520(9) 0.0030(9) 0.0150(8) 0.0293(10)
O2 0.0581(9) 0.0763(10) 0.0514(8) -0.0026(7) 0.0308(7) -0.0060(8)
O3 0.0463(8) 0.0412(7) 0.0746(10) -0.0060(7) 0.0185(7) 0.0032(6)
O4 0.0718(10) 0.0655(9) 0.0432(8) -0.0101(7) 0.0270(7) -0.0147(8)
S1 0.0463(3) 0.0384(3) 0.0412(3) -0.0049(2) 0.0158(2) -0.0027(2)

loop_
_atom_type_symbol
_atom_type_description
_atom_type_scat_dispersion_real
_atom_type_scat_dispersion_imag
_atom_type_scat_source
C C 0.0033 0.0016 'International Tables Vol C Tables 4.2.6.8 and 6.1.1.4'
H H 0.0000 0.0000 'International Tables Vol C Tables 4.2.6.8 and 6.1.1.4'
N N 0.0061 0.0033 'International Tables Vol C Tables 4.2.6.8 and 6.1.1.4'
O O 0.0106 0.0060 'International Tables Vol C Tables 4.2.6.8 and 6.1.1.4'
S S 0.1246 0.1234 'International Tables Vol C Tables 4.2.6.8 and 6.1.1.4'

loop_
_geom_angle_atom_site_label_1
_geom_angle_atom_site_label_2
_geom_angle_atom_site_label_3
_geom_angle
_geom_angle_site_symmetry_1
_geom_angle_site_symmetry_3
_geom_angle_publ_flag
N1 C1 C7 104.00(16) . . ?
N1 C1 C2 109.65(17) . . ?
C7 C1 C2 103.23(19) . . ?
N1 C1 H1 113.1 . . ?
C7 C1 H1 113.1 . . ?
C2 C1 H1 113.1 . . ?
C3 C2 C1 102.96(17) . . ?
C3 C2 H2A 111.2 . . ?
C1 C2 H2A 111.2 . . ?
C3 C2 H2B 111.2 . . ?
C1 C2 H2B 111.2 . . ?
H2A C2 H2B 109.1 . . ?
C4 C3 C2 104.54(18) . . ?
C4 C3 H3A 110.8 . . ?
C2 C3 H3A 110.8 . . ?
C4 C3 H3B 110.8 . . ?
C2 C3 H3B 110.8 . . ?
H3A C3 H3B 108.9 . . ?
C7 C4 C3 108.45(19) . . ?
C7 C4 C5 60.29(13) . . ?
C3 C4 C5 119.98(17) . . ?
C7 C4 H4 118.0 . . ?
C3 C4 H4 118.0 . . ?
C5 C4 H4 118.0 . . ?
C8 C5 C6 123.18(16) . . ?
C8 C5 C7 115.24(16) . . ?
C6 C5 C7 106.11(16) . . ?
C8 C5 C4 117.23(17) . . ?
C6 C5 C4 117.15(16) . . ?
C7 C5 C4 58.35(13) . . ?
N2 C6 N1 119.40(17) . . ?
N2 C6 C5 131.83(17) . . ?
N1 C6 C5 108.77(15) . . ?
C4 C7 C1 105.25(17) . . ?
C4 C7 C5 61.35(13) . . ?
C1 C7 C5 105.12(16) . . ?
C4 C7 H7 123.0 . . ?
C1 C7 H7 123.0 . . ?
C5 C7 H7 123.0 . . ?
O1 C8 O2 124.3(2) . . ?
O1 C8 C5 124.55(19) . . ?
O2 C8 C5 110.86(18) . . ?
O2 C9 H9A 109.5 . . ?
O2 C9 H9B 109.5 . . ?
H9A C9 H9B 109.5 . . ?
O2 C9 H9C 109.5 . . ?
H9A C9 H9C 109.5 . . ?
H9B C9 H9C 109.5 . . ?
C11 C10 C15 119.85(18) . . ?
C11 C10 S1 121.23(14) . . ?
C15 C10 S1 118.87(14) . . ?
C10 C11 C12 119.60(18) . . ?
C10 C11 H11 120.2 . . ?
C12 C11 H11 120.2 . . ?
C13 C12 C11 121.55(19) . . ?
C13 C12 H12 119.2 . . ?
C11 C12 H12 119.2 . . ?
C12 C13 C14 117.8(2) . . ?
C12 C13 C16 121.7(2) . . ?
C14 C13 C16 120.5(2) . . ?
C15 C14 C13 121.65(19) . . ?
C15 C14 H14 119.2 . . ?
C13 C14 H14 119.2 . . ?
C14 C15 C10 119.57(18) . . ?
C14 C15 H15 120.2 . . ?
C10 C15 H15 120.2 . . ?
C13 C16 H16A 109.5 . . ?
C13 C16 H16B 109.5 . . ?
H16A C16 H16B 109.5 . . ?
C13 C16 H16C 109.5 . . ?
H16A C16 H16C 109.5 . . ?
H16B C16 H16C 109.5 . . ?
N1 C17 C18 116.17(16) . . ?
N1 C17 H17A 108.2 . . ?
C18 C17 H17A 108.2 . . ?
N1 C17 H17B 108.2 . . ?
C18 C17 H17B 108.2 . . ?
H17A C17 H17B 107.4 . . ?
C23 C18 C19 119.1(2) . . ?
C23 C18 C17 119.75(19) . . ?
C19 C18 C17 121.12(19) . . ?
C20 C19 C18 119.6(3) . . ?
C20 C19 H19 120.2 . . ?
C18 C19 H19 120.2 . . ?
C21 C20 C19 119.8(3) . . ?
C21 C20 H20 120.1 . . ?
C19 C20 H20 120.1 . . ?
C22 C21 C20 120.2(3) . . ?
C22 C21 H21 119.9 . . ?
C20 C21 H21 119.9 . . ?
C21 C22 C23 120.5(3) . . ?
C21 C22 H22 119.8 . . ?
C23 C22 H22 119.8 . . ?
C22 C23 C18 120.8(3) . . ?
C22 C23 H23 119.6 . . ?
C18 C23 H23 119.6 . . ?
C6 N1 C17 124.04(16) . . ?
C6 N1 C1 113.13(16) . . ?
C17 N1 C1 122.55(16) . . ?
C6 N2 S1 123.82(13) . . ?
C8 O2 C9 115.45(19) . . ?
O3 S1 O4 117.38(9) . . ?
O3 S1 N2 114.18(8) . . ?
O4 S1 N2 108.00(8) . . ?
O3 S1 C10 106.20(8) . . ?
O4 S1 C10 107.35(8) . . ?
N2 S1 C10 102.44(8) . . ?

loop_
_geom_bond_atom_site_label_1
_geom_bond_atom_site_label_2
_geom_bond_distance
_geom_bond_site_symmetry_2
_geom_bond_publ_flag
C1 N1 1.480(3) . ?
C1 C7 1.508(3) . ?
C1 C2 1.533(3) . ?
C1 H1 0.9800 . ?
C2 C3 1.528(3) . ?
C2 H2A 0.9700 . ?
C2 H2B 0.9700 . ?
C3 C4 1.517(3) . ?
C3 H3A 0.9700 . ?
C3 H3B 0.9700 . ?
C4 C7 1.487(3) . ?
C4 C5 1.533(3) . ?
C4 H4 0.9800 . ?
C5 C8 1.487(3) . ?
C5 C6 1.494(3) . ?
C5 C7 1.517(3) . ?
C6 N2 1.313(2) . ?
C6 N1 1.332(2) . ?
C7 H7 0.9800 . ?
C8 O1 1.198(3) . ?
C8 O2 1.334(2) . ?
C9 O2 1.439(3) . ?
C9 H9A 0.9600 . ?
C9 H9B 0.9600 . ?
C9 H9C 0.9600 . ?
C10 C11 1.376(3) . ?
C10 C15 1.381(2) . ?
C10 S1 1.7646(19) . ?
C11 C12 1.381(3) . ?
C11 H11 0.9300 . ?
C12 C13 1.375(3) . ?
C12 H12 0.9300 . ?
C13 C14 1.385(3) . ?
C13 C16 1.510(3) . ?
C14 C15 1.371(3) . ?
C14 H14 0.9300 . ?
C15 H15 0.9300 . ?
C16 H16A 0.9600 . ?
C16 H16B 0.9600 . ?
C16 H16C 0.9600 . ?
C17 N1 1.455(3) . ?
C17 C18 1.506(3) . ?
C17 H17A 0.9700 . ?
C17 H17B 0.9700 . ?
C18 C23 1.385(3) . ?
C18 C19 1.387(3) . ?
C19 C20 1.387(4) . ?
C19 H19 0.9300 . ?
C20 C21 1.386(5) . ?
C20 H20 0.9300 . ?
C21 C22 1.360(5) . ?
C21 H21 0.9300 . ?
C22 C23 1.363(4) . ?
C22 H22 0.9300 . ?
C23 H23 0.9300 . ?
N2 S1 1.6029(15) . ?
O3 S1 1.4340(14) . ?
O4 S1 1.4344(14) . ?

loop_
_geom_torsion_atom_site_label_1
_geom_torsion_atom_site_label_2
_geom_torsion_atom_site_label_3
_geom_torsion_atom_site_label_4
_geom_torsion
_geom_torsion_site_symmetry_1
_geom_torsion_site_symmetry_2
_geom_torsion_site_symmetry_3
_geom_torsion_site_symmetry_4
_geom_torsion_publ_flag
N1 C1 C2 C3 70.7(2) . . . . ?
C7 C1 C2 C3 -39.6(2) . . . . ?
C1 C2 C3 C4 30.0(2) . . . . ?
C2 C3 C4 C7 -9.4(2) . . . . ?
C2 C3 C4 C5 -75.2(2) . . . . ?
C7 C4 C5 C8 104.3(2) . . . . ?
C3 C4 C5 C8 -160.50(19) . . . . ?
C7 C4 C5 C6 -92.88(19) . . . . ?
C3 C4 C5 C6 2.4(3) . . . . ?
C3 C4 C5 C7 95.2(2) . . . . ?
C8 C5 C6 N2 40.4(3) . . . . ?
C7 C5 C6 N2 176.40(19) . . . . ?
C4 C5 C6 N2 -121.4(2) . . . . ?
C8 C5 C6 N1 -139.83(19) . . . . ?
C7 C5 C6 N1 -3.8(2) . . . . ?
C4 C5 C6 N1 58.4(2) . . . . ?
C3 C4 C7 C1 -15.4(2) . . . . ?
C5 C4 C7 C1 99.16(17) . . . . ?
C3 C4 C7 C5 -114.60(18) . . . . ?
N1 C1 C7 C4 -80.43(18) . . . . ?
C2 C1 C7 C4 34.06(19) . . . . ?
N1 C1 C7 C5 -16.6(2) . . . . ?
C2 C1 C7 C5 97.89(18) . . . . ?
C8 C5 C7 C4 -107.7(2) . . . . ?
C6 C5 C7 C4 112.33(17) . . . . ?
C8 C5 C7 C1 152.95(18) . . . . ?
C6 C5 C7 C1 13.0(2) . . . . ?
C4 C5 C7 C1 -99.38(18) . . . . ?
C6 C5 C8 O1 -156.3(2) . . . . ?
C7 C5 C8 O1 71.2(3) . . . . ?
C4 C5 C8 O1 5.4(3) . . . . ?
C6 C5 C8 O2 29.2(3) . . . . ?
C7 C5 C8 O2 -103.2(2) . . . . ?
C4 C5 C8 O2 -169.03(17) . . . . ?
C15 C10 C11 C12 -0.5(3) . . . . ?
S1 C10 C11 C12 177.15(16) . . . . ?
C10 C11 C12 C13 0.6(3) . . . . ?
C11 C12 C13 C14 0.1(4) . . . . ?
C11 C12 C13 C16 -179.6(2) . . . . ?
C12 C13 C14 C15 -0.8(4) . . . . ?
C16 C13 C14 C15 178.8(3) . . . . ?
C13 C14 C15 C10 0.9(4) . . . . ?
C11 C10 C15 C14 -0.2(3) . . . . ?
S1 C10 C15 C14 -177.90(17) . . . . ?
N1 C17 C18 C23 125.5(2) . . . . ?
N1 C17 C18 C19 -55.5(3) . . . . ?
C23 C18 C19 C20 -1.7(3) . . . . ?
C17 C18 C19 C20 179.2(2) . . . . ?
C18 C19 C20 C21 0.7(4) . . . . ?
C19 C20 C21 C22 1.0(4) . . . . ?
C20 C21 C22 C23 -1.6(4) . . . . ?
C21 C22 C23 C18 0.5(4) . . . . ?
C19 C18 C23 C22 1.1(3) . . . . ?
C17 C18 C23 C22 -179.8(2) . . . . ?
N2 C6 N1 C17 -1.7(3) . . . . ?
C5 C6 N1 C17 178.50(16) . . . . ?
N2 C6 N1 C1 172.35(16) . . . . ?
C5 C6 N1 C1 -7.4(2) . . . . ?
C18 C17 N1 C6 97.3(2) . . . . ?
C18 C17 N1 C1 -76.2(2) . . . . ?
C7 C1 N1 C6 15.6(2) . . . . ?
C2 C1 N1 C6 -94.3(2) . . . . ?
C7 C1 N1 C17 -170.28(17) . . . . ?
C2 C1 N1 C17 79.9(2) . . . . ?
N1 C6 N2 S1 -166.07(13) . . . . ?
C5 C6 N2 S1 13.7(3) . . . . ?
O1 C8 O2 C9 8.3(3) . . . . ?
C5 C8 O2 C9 -177.23(18) . . . . ?
C6 N2 S1 O3 -7.50(19) . . . . ?
C6 N2 S1 O4 -140.03(16) . . . . ?
C6 N2 S1 C10 106.84(16) . . . . ?
C11 C10 S1 O3 -134.97(16) . . . . ?
C15 C10 S1 O3 42.72(17) . . . . ?
C11 C10 S1 O4 -8.63(18) . . . . ?
C15 C10 S1 O4 169.05(15) . . . . ?
C11 C10 S1 N2 104.98(16) . . . . ?
C15 C10 S1 N2 -77.34(16) . . . . ?
